data_4133958
loop_
_publ_author_name
'Della Sala, Paolo'
'Del Regno, Rocco'
'Talotta, Carmen'
'Capobianco, Amedeo'
'Hickey, Neal'
'Geremia, Silvano'
'De Rosa, Margherita'
'Spinella, Aldo'
'Soriente, Annunziata'
'Neri, Placido'
'Gaeta, Carmine'

_publ_section_title
;
 Prismarenes: A New Class of Macrocyclic Hosts Obtained by Templation in a
 Thermodynamically Controlled Synthesis.
;
_journal_issue 4
_journal_name_full 'Journal of the American Chemical Society'
_journal_page_first 1752
_journal_page_last 1756
_journal_paper_doi 10.1021/jacs.9b12216
_journal_volume 142
_journal_year 2020
_chemical_formula_moiety 'C65  H60  O10, (C H2  Cl2)'
_chemical_formula_sum 'C66 H62 Cl2 O10'
_chemical_formula_weight 1086.05
_space_group_IT_number 15
_space_group_name_Hall '-C 2yc'
_space_group_name_H-M_alt 'C 1 2/c 1'
_symmetry_cell_setting monoclinic
_symmetry_Int_Tables_number 15
_symmetry_space_group_name_Hall '-C 2yc'
_symmetry_space_group_name_H-M 'C 1 2/c 1'
_atom_sites_solution_hydrogens geom
_atom_sites_solution_primary direct
_atom_sites_solution_secondary direct
_audit_conform_dict_location ftp://ftp.iucr.org/pub/cif_core.dic
_audit_conform_dict_name cif_core.dic
_audit_conform_dict_version 2.4.3
_audit_creation_date 2019-09-02T10:47:08-00:00
_audit_creation_method 'WinGX routine CIF_UPDATE'
_audit_update_record
;
2019-09-02 deposited with the CCDC.	2019-09-02 downloaded from the CCDC.
;
_cell_angle_alpha 90
_cell_angle_beta 96.210(3)
_cell_angle_gamma 90
_cell_formula_units_Z 4
_cell_length_a 26.397(2)
_cell_length_b 12.1790(11)
_cell_length_c 16.2740(18)
_cell_measurement_reflns_used 21936
_cell_measurement_temperature 100(2)
_cell_measurement_theta_max 29.82
_cell_measurement_theta_min 1.53
_cell_measurement_wavelength 0.7
_cell_volume 5201.2(8)
_computing_cell_refinement 'XDS (Kabasch, 2010)'
_computing_data_collection 'Eletrta XRD1 data Collection SW'
_computing_data_reduction XDS
_computing_molecular_graphics 'ORTEP-3 for Windows (Farrugia, 2012)'
_computing_publication_material 'WinGX publication routines (Farrugia, 2012)'
_computing_structure_refinement 'SHELXL-2014/7 (Sheldrick, 2014)'
_computing_structure_solution 'SHELXS-2013 (Sheldrick, 2008)'
_diffrn_ambient_temperature 100(2)
_diffrn_measured_fraction_theta_full 0.991
_diffrn_measured_fraction_theta_max 0.972
_diffrn_measurement_device 'Area Detector'
_diffrn_measurement_device_type 'Dectris pilatus 2M'
_diffrn_measurement_method 'Rotating Crystal'
_diffrn_radiation_probe x-ray
_diffrn_radiation_type Synchrotron
_diffrn_radiation_wavelength 0.7
_diffrn_reflns_av_R_equivalents 0.0468
_diffrn_reflns_av_unetI/netI 0.027
_diffrn_reflns_Laue_measured_fraction_full 0.991
_diffrn_reflns_Laue_measured_fraction_max 0.972
_diffrn_reflns_limit_h_max 37
_diffrn_reflns_limit_h_min -37
_diffrn_reflns_limit_k_max 17
_diffrn_reflns_limit_k_min -17
_diffrn_reflns_limit_l_max 22
_diffrn_reflns_limit_l_min -22
_diffrn_reflns_number 49253
_diffrn_reflns_point_group_measured_fraction_full 0.991
_diffrn_reflns_point_group_measured_fraction_max 0.972
_diffrn_reflns_theta_full 24.835
_diffrn_reflns_theta_max 29.816
_diffrn_reflns_theta_min 1.529
_diffrn_standards_number 0
_exptl_absorpt_coefficient_mu 0.188
_exptl_absorpt_correction_type none
_exptl_crystal_colour Colourless
_exptl_crystal_density_diffrn 1.387
_exptl_crystal_density_method 'not measured'
_exptl_crystal_description Plates
_exptl_crystal_F_000 2288
_exptl_crystal_size_max 0.1
_exptl_crystal_size_mid 0.05
_exptl_crystal_size_min 0.02
_refine_diff_density_max 0.849
_refine_diff_density_min -0.543
_refine_diff_density_rms 0.065
_refine_ls_extinction_coef 0.0037(3)
_refine_ls_extinction_expression Fc^*^=kFc[1+0.001xFc^2^\l^3^/sin(2\q)]^-1/4^
_refine_ls_extinction_method 'SHELXL-2014/7 (Sheldrick 2014'
_refine_ls_goodness_of_fit_ref 1.026
_refine_ls_hydrogen_treatment constr
_refine_ls_matrix_type full
_refine_ls_number_constraints 0
_refine_ls_number_parameters 372
_refine_ls_number_reflns 7601
_refine_ls_number_restraints 0
_refine_ls_restrained_S_all 1.026
_refine_ls_R_factor_all 0.0729
_refine_ls_R_factor_gt 0.0528
_refine_ls_shift/su_max 0
_refine_ls_shift/su_mean 0
_refine_ls_structure_factor_coef Fsqd
_refine_ls_weighting_details 'w=1/[\s^2^(Fo^2^)+(0.0717P)^2^+5.9379P] where P=(Fo^2^+2Fc^2^)/3'
_refine_ls_weighting_scheme calc
_refine_ls_wR_factor_gt 0.1324
_refine_ls_wR_factor_ref 0.1477
_reflns_Friedel_coverage 0
_reflns_number_gt 5793
_reflns_number_total 7601
_reflns_threshold_expression 'I > 2\s(I)'
_cod_data_source_file ja9b12216_si_004.cif
_cod_data_source_block shelx
_cod_depositor_comments 'Adding full bibliography for 4133958--4133962.cif.'
_cod_original_cell_volume 5201.2(9)
_cod_original_sg_symbol_H-M 'C 2/c'
_cod_database_code 4133958
_shelx_estimated_absorpt_t_min 0.981
_shelx_estimated_absorpt_t_max 0.996

loop_
_symmetry_equiv_pos_as_xyz
'x, y, z'
'-x, y, -z+1/2'
'x+1/2, y+1/2, z'
'-x+1/2, y+1/2, -z+1/2'
'-x, -y, -z'
'x, -y, z-1/2'
'-x+1/2, -y+1/2, -z'
'x+1/2, -y+1/2, z-1/2'

loop_
_atom_site_label
_atom_site_type_symbol
_atom_site_fract_x
_atom_site_fract_y
_atom_site_fract_z
_atom_site_U_iso_or_equiv
_atom_site_adp_type
_atom_site_occupancy
_atom_site_site_symmetry_order
_atom_site_calc_flag
_atom_site_refinement_flags_posn
_atom_site_refinement_flags_adp
_atom_site_refinement_flags_occupancy
C1A C 0.45294(6) 0.98708(11) 0.76077(9) 0.0220(3) Uani 1 1 d . . .
C1B C 0.29686(5) 0.69750(11) 0.68958(10) 0.0221(3) Uani 1 1 d . . .
C1C C 0.42725(6) 0.32669(11) 0.73828(9) 0.0220(3) Uani 1 1 d . . .
C2A C 0.45027(6) 0.93446(12) 0.83529(9) 0.0239(3) Uani 1 1 d . . .
C2B C 0.27981(5) 0.66376(12) 0.76277(10) 0.0239(3) Uani 1 1 d . . .
C2C C 0.42039(6) 0.31049(12) 0.82024(9) 0.0234(3) Uani 1 1 d . . .
C3A C 0.40729(6) 0.87207(12) 0.85047(10) 0.0252(3) Uani 1 1 d . . .
H3A H 0.4057 0.8394 0.9031 0.03 Uiso 1 1 calc R U .
C3B C 0.29123(6) 0.55832(12) 0.79528(10) 0.0251(3) Uani 1 1 d . . .
H3B H 0.2787 0.5364 0.8454 0.03 Uiso 1 1 calc R U .
C3C C 0.46130(6) 0.31463(13) 0.88343(10) 0.0251(3) Uani 1 1 d . . .
H3C H 0.4548 0.3074 0.9395 0.03 Uiso 1 1 calc R U .
C4A C 0.36782(6) 0.85843(12) 0.78959(10) 0.0242(3) Uani 1 1 d . . .
H4A H 0.3392 0.8156 0.8006 0.029 Uiso 1 1 calc R U .
C4B C 0.32022(6) 0.48730(12) 0.75501(10) 0.0236(3) Uani 1 1 d . . .
H4B H 0.3286 0.4175 0.7789 0.028 Uiso 1 1 calc R U .
C4C C 0.51017(6) 0.32883(12) 0.86523(9) 0.0242(3) Uani 1 1 d . . .
H4C H 0.5371 0.3358 0.9087 0.029 Uiso 1 1 calc R U .
C5A C 0.36860(5) 0.90658(11) 0.71060(9) 0.0216(3) Uani 1 1 d . . .
C5B C 0.33808(5) 0.51503(12) 0.67881(9) 0.0212(3) Uani 1 1 d . . .
C5C C 0.52100(6) 0.33322(11) 0.78187(9) 0.0216(3) Uani 1 1 d . . .
C6A C 0.41088(5) 0.97647(11) 0.69810(9) 0.0215(3) Uani 1 1 d . . .
C6B C 0.32489(5) 0.62138(12) 0.64495(9) 0.0218(3) Uani 1 1 d . . .
C7A C 0.40870(6) 1.03434(12) 0.62243(10) 0.0246(3) Uani 1 1 d . . .
H7A H 0.4355 1.0833 0.6132 0.03 Uiso 1 1 calc R U .
C7B C 0.33732(6) 0.64478(12) 0.56453(10) 0.0255(3) Uani 1 1 d . . .
H7B H 0.3304 0.7156 0.5416 0.031 Uiso 1 1 calc R U .
C8A C 0.36894(6) 1.02143(12) 0.56238(10) 0.0249(3) Uani 1 1 d . . .
H8A H 0.3682 1.0623 0.5125 0.03 Uiso 1 1 calc R U .
C8B C 0.35925(6) 0.56684(13) 0.51912(10) 0.0269(3) Uani 1 1 d . . .
H8B H 0.3654 0.5827 0.4639 0.032 Uiso 1 1 calc R U .
C9A C 0.32881(5) 0.94787(12) 0.57353(10) 0.0232(3) Uani 1 1 d . . .
C9B C 0.37280(6) 0.46271(12) 0.55373(10) 0.0249(3) Uani 1 1 d . . .
C10A C 0.32824(5) 0.88906(11) 0.64589(10) 0.0216(3) Uani 1 1 d . . .
C10B C 0.36512(5) 0.43711(12) 0.63401(9) 0.0219(3) Uani 1 1 d . . .
C11A C 0.28380(5) 0.81201(12) 0.65634(10) 0.0239(3) Uani 1 1 d . . .
H11A H 0.2617 0.8478 0.6939 0.029 Uiso 1 1 calc R U .
H11B H 0.2634 0.8041 0.6019 0.029 Uiso 1 1 calc R U .
C11B C 0.38164(6) 0.32586(12) 0.67192(9) 0.0228(3) Uani 1 1 d . . .
H11C H 0.3522 0.2935 0.6963 0.027 Uiso 1 1 calc R U .
H11D H 0.3897 0.2766 0.6267 0.027 Uiso 1 1 calc R U .
C11E C 0.5 1.05570(16) 0.75 0.0223(4) Uani 1 2 d S T P
H11E H 0.4926 1.1036 0.701 0.027 Uiso 0.5 1 calc R U P
H11F H 0.5074 1.1036 0.799 0.027 Uiso 0.5 1 calc R U P
C12A C 0.50073(8) 0.86984(15) 0.95648(11) 0.0361(4) Uani 1 1 d . . .
H12A H 0.4733 0.8692 0.9925 0.054 Uiso 1 1 calc R U .
H12B H 0.5331 0.8866 0.9893 0.054 Uiso 1 1 calc R U .
H12C H 0.5029 0.7977 0.9305 0.054 Uiso 1 1 calc R U .
C12B C 0.23945(6) 0.70931(14) 0.88299(11) 0.0296(3) Uani 1 1 d . . .
H12D H 0.2171 0.6449 0.878 0.044 Uiso 1 1 calc R U .
H12E H 0.2217 0.7706 0.9064 0.044 Uiso 1 1 calc R U .
H12F H 0.2705 0.6919 0.9193 0.044 Uiso 1 1 calc R U .
C12C C 0.36182(7) 0.18135(15) 0.86219(14) 0.0400(4) Uani 1 1 d . . .
H12G H 0.3658 0.1356 0.8138 0.06 Uiso 1 1 calc R U .
H12H H 0.3269 0.175 0.8767 0.06 Uiso 1 1 calc R U .
H12I H 0.3857 0.1567 0.9088 0.06 Uiso 1 1 calc R U .
C13A C 0.28314(7) 1.01153(14) 0.44751(10) 0.0304(3) Uani 1 1 d . . .
H13A H 0.2842 1.0857 0.471 0.046 Uiso 1 1 calc R U .
H13B H 0.2504 1 0.4142 0.046 Uiso 1 1 calc R U .
H13C H 0.3108 1.0029 0.4125 0.046 Uiso 1 1 calc R U .
C13B C 0.41755(8) 0.41710(15) 0.43783(11) 0.0356(4) Uani 1 1 d . . .
H13D H 0.3924 0.447 0.395 0.053 Uiso 1 1 calc R U .
H13E H 0.4349 0.3545 0.4154 0.053 Uiso 1 1 calc R U .
H13F H 0.4426 0.4739 0.4558 0.053 Uiso 1 1 calc R U .
O1A O 0.49038(5) 0.95063(10) 0.89471(7) 0.0313(3) Uani 1 1 d . . .
O1B O 0.25258(4) 0.73899(9) 0.80368(8) 0.0287(2) Uani 1 1 d . . .
O1C O 0.37218(4) 0.29259(9) 0.84376(7) 0.0265(2) Uani 1 1 d . . .
O2A O 0.28898(4) 0.93279(10) 0.51275(7) 0.0298(3) Uani 1 1 d . . .
O2B O 0.39250(5) 0.38187(9) 0.50665(7) 0.0286(2) Uani 1 1 d . . .
C1 C 0.4797(3) 0.6610(10) 0.7509(4) 0.155(6) Uani 0.5 1 d . . P
H1A H 0.4709 0.6049 0.791 0.186 Uiso 0.5 1 calc R U P
H1B H 0.4692 0.7335 0.7708 0.186 Uiso 0.5 1 calc R U P
Cl1 Cl 0.53730(7) 0.64759(18) 0.79692(15) 0.0850(5) Uani 0.5 1 d . . P
Cl2 Cl 0.46663(5) 0.62065(11) 0.65466(11) 0.0557(3) Uani 0.5 1 d . . P

loop_
_atom_site_aniso_label
_atom_site_aniso_U_11
_atom_site_aniso_U_22
_atom_site_aniso_U_33
_atom_site_aniso_U_23
_atom_site_aniso_U_13
_atom_site_aniso_U_12
C1A 0.0233(6) 0.0161(6) 0.0271(7) -0.0007(5) 0.0048(5) 0.0007(5)
C1B 0.0182(6) 0.0166(6) 0.0316(7) 0.0025(5) 0.0027(5) -0.0001(5)
C1C 0.0256(7) 0.0154(6) 0.0251(7) 0.0011(5) 0.0024(5) 0.0024(5)
C2A 0.0264(7) 0.0191(6) 0.0262(7) -0.0018(5) 0.0024(5) 0.0004(5)
C2B 0.0194(6) 0.0194(6) 0.0336(8) 0.0008(5) 0.0062(5) 0.0000(5)
C2C 0.0249(7) 0.0194(6) 0.0264(7) 0.0016(5) 0.0052(6) 0.0028(5)
C3A 0.0313(7) 0.0202(6) 0.0250(7) 0.0000(5) 0.0072(6) -0.0011(5)
C3B 0.0236(7) 0.0204(6) 0.0321(8) 0.0034(6) 0.0070(6) -0.0015(5)
C3C 0.0289(7) 0.0229(7) 0.0238(7) 0.0015(5) 0.0044(6) 0.0044(6)
C4A 0.0268(7) 0.0183(6) 0.0286(7) -0.0003(5) 0.0081(6) -0.0022(5)
C4B 0.0216(6) 0.0187(6) 0.0309(7) 0.0041(5) 0.0045(5) 0.0001(5)
C4C 0.0279(7) 0.0203(6) 0.0243(7) -0.0007(5) 0.0018(5) 0.0013(5)
C5A 0.0214(6) 0.0165(6) 0.0278(7) 0.0002(5) 0.0062(5) 0.0013(5)
C5B 0.0180(6) 0.0181(6) 0.0272(7) 0.0013(5) 0.0010(5) 0.0002(5)
C5C 0.0259(7) 0.0149(6) 0.0240(7) -0.0008(5) 0.0027(5) -0.0007(5)
C6A 0.0208(6) 0.0160(6) 0.0280(7) 0.0002(5) 0.0046(5) 0.0014(5)
C6B 0.0187(6) 0.0181(6) 0.0284(7) 0.0021(5) 0.0012(5) -0.0001(5)
C7A 0.0215(6) 0.0197(6) 0.0329(8) 0.0047(5) 0.0041(6) -0.0019(5)
C7B 0.0262(7) 0.0201(6) 0.0302(8) 0.0047(5) 0.0026(6) 0.0021(5)
C8A 0.0229(7) 0.0222(7) 0.0298(7) 0.0064(6) 0.0036(5) -0.0004(5)
C8B 0.0311(8) 0.0235(7) 0.0264(7) 0.0041(6) 0.0039(6) 0.0033(6)
C9A 0.0197(6) 0.0194(6) 0.0304(7) 0.0008(5) 0.0017(5) 0.0013(5)
C9B 0.0273(7) 0.0214(7) 0.0261(7) 0.0004(5) 0.0035(6) 0.0023(5)
C10A 0.0195(6) 0.0156(6) 0.0304(7) 0.0016(5) 0.0057(5) 0.0013(5)
C10B 0.0216(6) 0.0179(6) 0.0259(7) 0.0011(5) 0.0007(5) 0.0012(5)
C11A 0.0191(6) 0.0180(6) 0.0350(8) 0.0043(5) 0.0046(5) 0.0009(5)
C11B 0.0248(7) 0.0178(6) 0.0255(7) 0.0020(5) 0.0024(5) 0.0014(5)
C11E 0.0217(9) 0.0162(8) 0.0291(10) 0 0.0035(7) 0
C12A 0.0438(10) 0.0301(8) 0.0323(9) 0.0051(7) -0.0049(7) -0.0046(7)
C12B 0.0296(8) 0.0272(7) 0.0331(8) -0.0004(6) 0.0086(6) 0.0013(6)
C12C 0.0328(9) 0.0299(8) 0.0597(12) 0.0130(8) 0.0156(8) 0.0019(7)
C13A 0.0304(8) 0.0281(8) 0.0313(8) 0.0061(6) -0.0037(6) -0.0011(6)
C13B 0.0479(10) 0.0289(8) 0.0322(8) 0.0025(7) 0.0142(7) 0.0067(7)
O1A 0.0343(6) 0.0277(6) 0.0300(6) 0.0051(5) -0.0051(5) -0.0070(5)
O1B 0.0280(5) 0.0212(5) 0.0392(6) 0.0040(4) 0.0147(5) 0.0038(4)
O1C 0.0253(5) 0.0252(5) 0.0300(6) 0.0043(4) 0.0074(4) 0.0036(4)
O2A 0.0251(5) 0.0284(6) 0.0341(6) 0.0085(5) -0.0048(4) -0.0042(4)
O2B 0.0383(6) 0.0230(5) 0.0253(5) 0.0008(4) 0.0070(5) 0.0050(4)
C1 0.100(5) 0.314(15) 0.043(3) -0.083(6) -0.032(4) 0.121(8)
Cl1 0.0715(11) 0.0894(13) 0.0879(13) -0.0073(11) -0.0190(10) 0.0176(9)
Cl2 0.0434(6) 0.0506(7) 0.0728(9) -0.0073(6) 0.0054(6) -0.0153(5)

loop_
_atom_type_symbol
_atom_type_description
_atom_type_scat_dispersion_real
_atom_type_scat_dispersion_imag
_atom_type_scat_source
C C 0.0031 0.0016 'International Tables Vol C Tables 4.2.6.8 and 6.1.1.4'
H H 0 0 'International Tables Vol C Tables 4.2.6.8 and 6.1.1.4'
O O 0.0109 0.0061 'International Tables Vol C Tables 4.2.6.8 and 6.1.1.4'
Cl Cl 0.1491 0.1597 'International Tables Vol C Tables 4.2.6.8 and 6.1.1.4'

loop_
_geom_angle_atom_site_label_1
_geom_angle_atom_site_label_2
_geom_angle_atom_site_label_3
_geom_angle
_geom_angle_site_symmetry_1
_geom_angle_site_symmetry_3
C2A C1A C6A 118.37(13) . .
C2A C1A C11E 118.41(12) . .
C6A C1A C11E 123.21(12) . .
C2B C1B C6B 118.64(13) . .
C2B C1B C11A 119.79(13) . .
C6B C1B C11A 121.51(13) . .
C2C C1C C5C 117.05(13) . 2_656
C2C C1C C11B 120.43(13) . .
C5C C1C C11B 122.24(13) 2_656 .
O1A C2A C1A 116.41(13) . .
O1A C2A C3A 121.98(14) . .
C1A C2A C3A 121.53(14) . .
O1B C2B C1B 117.01(13) . .
O1B C2B C3B 121.71(14) . .
C1B C2B C3B 121.25(14) . .
C1C C2C O1C 120.68(13) . .
C1C C2C C3C 122.00(14) . .
O1C C2C C3C 117.29(13) . .
C4A C3A C2A 120.20(14) . .
C4A C3A H3A 119.9 . .
C2A C3A H3A 119.9 . .
C4B C3B C2B 120.29(14) . .
C4B C3B H3B 119.9 . .
C2B C3B H3B 119.9 . .
C4C C3C C2C 120.91(14) . .
C4C C3C H3C 119.5 . .
C2C C3C H3C 119.5 . .
C3A C4A C5A 121.52(14) . .
C3A C4A H4A 119.2 . .
C5A C4A H4A 119.2 . .
C3B C4B C5B 121.71(14) . .
C3B C4B H4B 119.1 . .
C5B C4B H4B 119.1 . .
C3C C4C C5C 120.36(14) . .
C3C C4C H4C 119.8 . .
C5C C4C H4C 119.8 . .
C4A C5A C10A 121.60(13) . .
C4A C5A C6A 117.54(14) . .
C10A C5A C6A 120.84(13) . .
C4B C5B C10B 121.29(13) . .
C4B C5B C6B 117.52(13) . .
C10B C5B C6B 121.04(13) . .
C4C C5C C5C 118.16(17) . 2_656
C4C C5C C1C 120.67(13) . 2_656
C5C C5C C1C 120.87(17) 2_656 2_656
C7A C6A C1A 122.08(13) . .
C7A C6A C5A 117.38(13) . .
C1A C6A C5A 120.54(13) . .
C7B C6B C1B 121.59(13) . .
C7B C6B C5B 117.82(13) . .
C1B C6B C5B 120.44(14) . .
C8A C7A C6A 121.47(13) . .
C8A C7A H7A 119.3 . .
C6A C7A H7A 119.3 . .
C8B C7B C6B 120.96(14) . .
C8B C7B H7B 119.5 . .
C6B C7B H7B 119.5 . .
C7A C8A C9A 120.69(14) . .
C7A C8A H8A 119.7 . .
C9A C8A H8A 119.7 . .
C7B C8B C9B 120.60(15) . .
C7B C8B H8B 119.7 . .
C9B C8B H8B 119.7 . .
O2A C9A C10A 117.79(13) . .
O2A C9A C8A 121.14(14) . .
C10A C9A C8A 121.06(14) . .
C10B C9B O2B 117.80(13) . .
C10B C9B C8B 121.46(14) . .
O2B C9B C8B 120.70(14) . .
C9A C10A C5A 118.34(13) . .
C9A C10A C11A 119.60(13) . .
C5A C10A C11A 121.99(13) . .
C9B C10B C5B 117.67(13) . .
C9B C10B C11B 121.11(13) . .
C5B C10B C11B 121.08(13) . .
C1B C11A C10A 117.12(12) . .
C1B C11A H11A 108 . .
C10A C11A H11A 108 . .
C1B C11A H11B 108 . .
C10A C11A H11B 108 . .
H11A C11A H11B 107.3 . .
C1C C11B C10B 116.54(12) . .
C1C C11B H11C 108.2 . .
C10B C11B H11C 108.2 . .
C1C C11B H11D 108.2 . .
C10B C11B H11D 108.2 . .
H11C C11B H11D 107.3 . .
C1A C11E C1A 113.44(17) 2_656 .
C1A C11E H11E 108.9 2_656 .
C1A C11E H11E 108.9 . .
C1A C11E H11F 108.9 2_656 .
C1A C11E H11F 108.9 . .
H11E C11E H11F 107.7 . .
O1A C12A H12A 109.5 . .
O1A C12A H12B 109.5 . .
H12A C12A H12B 109.5 . .
O1A C12A H12C 109.5 . .
H12A C12A H12C 109.5 . .
H12B C12A H12C 109.5 . .
O1B C12B H12D 109.5 . .
O1B C12B H12E 109.5 . .
H12D C12B H12E 109.5 . .
O1B C12B H12F 109.5 . .
H12D C12B H12F 109.5 . .
H12E C12B H12F 109.5 . .
O1C C12C H12G 109.5 . .
O1C C12C H12H 109.5 . .
H12G C12C H12H 109.5 . .
O1C C12C H12I 109.5 . .
H12G C12C H12I 109.5 . .
H12H C12C H12I 109.5 . .
O2A C13A H13A 109.5 . .
O2A C13A H13B 109.5 . .
H13A C13A H13B 109.5 . .
O2A C13A H13C 109.5 . .
H13A C13A H13C 109.5 . .
H13B C13A H13C 109.5 . .
O2B C13B H13D 109.5 . .
O2B C13B H13E 109.5 . .
H13D C13B H13E 109.5 . .
O2B C13B H13F 109.5 . .
H13D C13B H13F 109.5 . .
H13E C13B H13F 109.5 . .
C2A O1A C12A 118.56(13) . .
C2B O1B C12B 117.46(12) . .
C2C O1C C12C 114.33(12) . .
C9A O2A C13A 117.27(12) . .
C9B O2B C13B 117.04(12) . .
Cl1 C1 C1 113.1(10) 2_656 2_656
Cl1 C1 Cl1 139.1(6) 2_656 .
C1 C1 Cl1 29.4(4) 2_656 .
Cl1 C1 Cl2 19.3(3) 2_656 .
C1 C1 Cl2 94.6(8) 2_656 .
Cl1 C1 Cl2 119.8(4) . .
Cl1 C1 Cl2 151.5(8) 2_656 2_656
C1 C1 Cl2 53.6(5) 2_656 2_656
Cl1 C1 Cl2 24.41(15) . 2_656
Cl2 C1 Cl2 134.8(4) . 2_656
Cl1 C1 H1A 109 2_656 .
C1 C1 H1A 109 2_656 .
Cl1 C1 H1A 84.4 . .
Cl2 C1 H1A 112.5 . .
Cl2 C1 H1A 61.9 2_656 .
Cl1 C1 H1B 109 2_656 .
C1 C1 H1B 109 2_656 .
Cl1 C1 H1B 102.7 . .
Cl2 C1 H1B 122.8 . .
Cl2 C1 H1B 99.5 2_656 .
H1A C1 H1B 107.8 . .
Cl2 Cl1 C1 141.3(5) 2_656 2_656
Cl2 Cl1 C1 104.9(4) 2_656 .
C1 Cl1 C1 37.4(8) 2_656 .
Cl2 Cl1 Cl1 114.4(2) 2_656 2_656
C1 Cl1 Cl1 26.9(4) 2_656 2_656
C1 Cl1 Cl1 14.0(2) . 2_656
Cl1 Cl2 C1 19.4(3) 2_656 .
Cl1 Cl2 C1 50.7(3) 2_656 2_656
C1 Cl2 C1 31.8(5) . 2_656

loop_
_geom_bond_atom_site_label_1
_geom_bond_atom_site_label_2
_geom_bond_distance
_geom_bond_site_symmetry_2
C1A C2A 1.380(2) .
C1A C6A 1.430(2) .
C1A C11E 1.5229(18) .
C1B C2B 1.381(2) .
C1B C6B 1.432(2) .
C1B C11A 1.522(2) .
C1C C2C 1.380(2) .
C1C C5C 1.441(2) 2_656
C1C C11B 1.528(2) .
C2A O1A 1.3686(19) .
C2A C3A 1.409(2) .
C2B O1B 1.3795(18) .
C2B C3B 1.409(2) .
C2C O1C 1.3853(18) .
C2C C3C 1.409(2) .
C3A C4A 1.368(2) .
C3A H3A 0.95 .
C3B C4B 1.368(2) .
C3B H3B 0.95 .
C3C C4C 1.366(2) .
C3C H3C 0.95 .
C4A C5A 1.415(2) .
C4A H4A 0.95 .
C4B C5B 1.414(2) .
C4B H4B 0.95 .
C4C C5C 1.417(2) .
C4C H4C 0.95 .
C5A C10A 1.431(2) .
C5A C6A 1.435(2) .
C5B C10B 1.433(2) .
C5B C6B 1.4356(19) .
C5C C5C 1.434(3) 2_656
C5C C1C 1.441(2) 2_656
C6A C7A 1.415(2) .
C6B C7B 1.412(2) .
C7A C8A 1.364(2) .
C7A H7A 0.95 .
C7B C8B 1.369(2) .
C7B H7B 0.95 .
C8A C9A 1.414(2) .
C8A H8A 0.95 .
C8B C9B 1.418(2) .
C8B H8B 0.95 .
C9A O2A 1.3757(18) .
C9A C10A 1.380(2) .
C9B C10B 1.379(2) .
C9B O2B 1.3831(18) .
C10A C11A 1.526(2) .
C10B C11B 1.532(2) .
C11A H11A 0.99 .
C11A H11B 0.99 .
C11B H11C 0.99 .
C11B H11D 0.99 .
C11E C1A 1.5229(18) 2_656
C11E H11E 0.99 .
C11E H11F 0.99 .
C12A O1A 1.412(2) .
C12A H12A 0.98 .
C12A H12B 0.98 .
C12A H12C 0.98 .
C12B O1B 1.419(2) .
C12B H12D 0.98 .
C12B H12E 0.98 .
C12B H12F 0.98 .
C12C O1C 1.421(2) .
C12C H12G 0.98 .
C12C H12H 0.98 .
C12C H12I 0.98 .
C13A O2A 1.4266(19) .
C13A H13A 0.98 .
C13A H13B 0.98 .
C13A H13C 0.98 .
C13B O2B 1.427(2) .
C13B H13D 0.98 .
C13B H13E 0.98 .
C13B H13F 0.98 .
C1 Cl1 0.871(6) 2_656
C1 C1 1.077(15) 2_656
C1 Cl1 1.629(7) .
C1 Cl2 1.643(6) .
C1 Cl2 2.035(7) 2_656
C1 H1A 0.99 .
C1 H1B 0.99 .
Cl1 Cl2 0.870(2) 2_656
Cl1 C1 0.871(6) 2_656
Cl1 Cl1 2.358(4) 2_656
Cl2 Cl1 0.870(2) 2_656
Cl2 C1 2.035(7) 2_656

loop_
_geom_torsion_atom_site_label_1
_geom_torsion_atom_site_label_2
_geom_torsion_atom_site_label_3
_geom_torsion_atom_site_label_4
_geom_torsion
_geom_torsion_site_symmetry_1
_geom_torsion_site_symmetry_4
C6A C1A C2A O1A -177.30(13) . .
C11E C1A C2A O1A 1.3(2) . .
C6A C1A C2A C3A -0.4(2) . .
C11E C1A C2A C3A 178.23(14) . .
C6B C1B C2B O1B -179.46(13) . .
C11A C1B C2B O1B -2.0(2) . .
C6B C1B C2B C3B 2.5(2) . .
C11A C1B C2B C3B -179.99(14) . .
C5C C1C C2C O1C -173.67(13) 2_656 .
C11B C1C C2C O1C 0.4(2) . .
C5C C1C C2C C3C 8.3(2) 2_656 .
C11B C1C C2C C3C -177.68(13) . .
O1A C2A C3A C4A 179.56(14) . .
C1A C2A C3A C4A 2.8(2) . .
O1B C2B C3B C4B -177.12(14) . .
C1B C2B C3B C4B 0.8(2) . .
C1C C2C C3C C4C -3.8(2) . .
O1C C2C C3C C4C 178.12(14) . .
C2A C3A C4A C5A -0.5(2) . .
C2B C3B C4B C5B -2.3(2) . .
C2C C3C C4C C5C -3.7(2) . .
C3A C4A C5A C10A 177.64(14) . .
C3A C4A C5A C6A -4.0(2) . .
C3B C4B C5B C10B -175.20(14) . .
C3B C4B C5B C6B 0.3(2) . .
C3C C4C C5C C5C 6.01(17) . 2_656
C3C C4C C5C C1C -167.86(14) . 2_656
C2A C1A C6A C7A 175.04(14) . .
C11E C1A C6A C7A -3.5(2) . .
C2A C1A C6A C5A -4.3(2) . .
C11E C1A C6A C5A 177.17(13) . .
C4A C5A C6A C7A -172.94(13) . .
C10A C5A C6A C7A 5.4(2) . .
C4A C5A C6A C1A 6.4(2) . .
C10A C5A C6A C1A -175.24(13) . .
C2B C1B C6B C7B 171.07(14) . .
C11A C1B C6B C7B -6.4(2) . .
C2B C1B C6B C5B -4.5(2) . .
C11A C1B C6B C5B 178.10(13) . .
C4B C5B C6B C7B -172.64(14) . .
C10B C5B C6B C7B 2.9(2) . .
C4B C5B C6B C1B 3.1(2) . .
C10B C5B C6B C1B 178.59(13) . .
C1A C6A C7A C8A 178.39(14) . .
C5A C6A C7A C8A -2.3(2) . .
C1B C6B C7B C8B -172.90(14) . .
C5B C6B C7B C8B 2.7(2) . .
C6A C7A C8A C9A -1.1(2) . .
C6B C7B C8B C9B -3.8(2) . .
C7A C8A C9A O2A -178.83(14) . .
C7A C8A C9A C10A 1.4(2) . .
C7B C8B C9B C10B -1.0(2) . .
C7B C8B C9B O2B 176.61(15) . .
O2A C9A C10A C5A -178.06(13) . .
C8A C9A C10A C5A 1.7(2) . .
O2A C9A C10A C11A -0.9(2) . .
C8A C9A C10A C11A 178.87(13) . .
C4A C5A C10A C9A 173.12(14) . .
C6A C5A C10A C9A -5.2(2) . .
C4A C5A C10A C11A -3.9(2) . .
C6A C5A C10A C11A 177.75(13) . .
O2B C9B C10B C5B -171.25(13) . .
C8B C9B C10B C5B 6.4(2) . .
O2B C9B C10B C11B 4.6(2) . .
C8B C9B C10B C11B -177.78(14) . .
C4B C5B C10B C9B 168.01(14) . .
C6B C5B C10B C9B -7.4(2) . .
C4B C5B C10B C11B -7.8(2) . .
C6B C5B C10B C11B 176.81(13) . .
C2B C1B C11A C10A 119.38(16) . .
C6B C1B C11A C10A -63.20(19) . .
C9A C10A C11A C1B 133.31(15) . .
C5A C10A C11A C1B -49.7(2) . .
C2C C1C C11B C10B 107.20(16) . .
C5C C1C C11B C10B -79.08(17) 2_656 .
C9B C10B C11B C1C 109.19(16) . .
C5B C10B C11B C1C -75.12(18) . .
C2A C1A C11E C1A 73.95(12) . 2_656
C6A C1A C11E C1A -107.48(14) . 2_656
C1A C2A O1A C12A -154.86(15) . .
C3A C2A O1A C12A 28.3(2) . .
C1B C2B O1B C12B -173.61(14) . .
C3B C2B O1B C12B 4.4(2) . .
C1C C2C O1C C12C 103.19(18) . .
C3C C2C O1C C12C -78.67(18) . .
C10A C9A O2A C13A 165.18(14) . .
C8A C9A O2A C13A -14.6(2) . .
C10B C9B O2B C13B -157.42(15) . .
C8B C9B O2B C13B 24.9(2) . .
Cl1 C1 Cl1 Cl2 -134.6(18) 2_656 2_656
C1 C1 Cl1 Cl2 -168.9(10) 2_656 2_656
Cl2 C1 Cl1 Cl2 -134.7(8) . 2_656
Cl1 C1 Cl1 C1 34(3) 2_656 2_656
Cl2 C1 Cl1 C1 34.2(17) . 2_656
Cl2 C1 Cl1 C1 168.9(10) 2_656 2_656
C1 C1 Cl1 Cl1 -34(3) 2_656 2_656
Cl2 C1 Cl1 Cl1 -0.1(11) . 2_656
Cl2 C1 Cl1 Cl1 134.6(18) 2_656 2_656
C1 C1 Cl2 Cl1 -164.0(16) 2_656 2_656
Cl1 C1 Cl2 Cl1 180(2) . 2_656
Cl2 C1 Cl2 Cl1 155(2) 2_656 2_656
Cl1 C1 Cl2 C1 164.0(16) 2_656 2_656
Cl1 C1 Cl2 C1 -16.1(7) . 2_656
Cl2 C1 Cl2 C1 -40.5(9) 2_656 2_656
